data_7005568
loop_
_publ_author_name
'Petrovic, Dejan'
'Bannenberg, Thomas'
'Randoll, S\"oren'
'Jones, Peter G.'
'Tamm, Matthias'

_publ_section_title
;
 Synthesis and reactivity of copper(I) complexes containing a
 bis(imidazolin-2-imine) pincer ligand.
;
_journal_issue 26
_journal_name_full 'Dalton transactions (Cambridge, England : 2003)'
_journal_page_first 2812
_journal_page_last 2822
_journal_paper_doi 10.1039/b703183a
_journal_year 2007
_chemical_formula_moiety 'C29 H47 Br Cu N7, C3 H6 O'
_chemical_formula_sum 'C32 H53 Br Cu N7 O'
_chemical_formula_weight 695.26
_chemical_name_systematic
;
?
;
_space_group_IT_number 2
_symmetry_cell_setting triclinic
_symmetry_space_group_name_Hall '-P 1'
_symmetry_space_group_name_H-M 'P -1'
_atom_sites_solution_hydrogens geom
_atom_sites_solution_primary direct
_atom_sites_solution_secondary difmap
_audit_creation_method SHELXL-97
_cell_angle_alpha 78.792(3)
_cell_angle_beta 76.017(3)
_cell_angle_gamma 87.240(3)
_cell_formula_units_Z 2
_cell_length_a 10.3778(14)
_cell_length_b 10.8771(14)
_cell_length_c 15.850(2)
_cell_measurement_reflns_used 8363
_cell_measurement_temperature 133
_cell_measurement_theta_max 29.05
_cell_measurement_theta_min 2.15
_cell_volume 1703.0(4)
_computing_cell_refinement 'Bruker SAINT'
_computing_data_collection 'Bruker SMART'
_computing_data_reduction 'Bruker SAINT'
_computing_molecular_graphics 'PLATON (Spek, 2003)'
_computing_publication_material 'PLATON (Spek, 2003)'
_computing_structure_refinement 'SHELXL-97 (Sheldrick, 1997)'
_computing_structure_solution 'SHELXS-97 (Sheldrick, 1990)'
_diffrn_ambient_temperature 133(2)
_diffrn_detector_area_resol_mean 8.192
_diffrn_measured_fraction_theta_full 0.996
_diffrn_measured_fraction_theta_max 0.995
_diffrn_measurement_device_type 'Bruker SMART 1000 CCD'
_diffrn_measurement_method '\w- & \f-scan'
_diffrn_radiation_monochromator graphite
_diffrn_radiation_source 'fine-focus sealed tube'
_diffrn_radiation_type MoK\a
_diffrn_radiation_wavelength 0.71073
_diffrn_reflns_av_R_equivalents 0.0525
_diffrn_reflns_av_sigmaI/netI 0.0675
_diffrn_reflns_limit_h_max 14
_diffrn_reflns_limit_h_min -14
_diffrn_reflns_limit_k_max 15
_diffrn_reflns_limit_k_min -15
_diffrn_reflns_limit_l_max 22
_diffrn_reflns_limit_l_min -21
_diffrn_reflns_number 37076
_diffrn_reflns_theta_full 30.00
_diffrn_reflns_theta_max 30.51
_diffrn_reflns_theta_min 1.35
_diffrn_standards_decay_% 0
_exptl_absorpt_coefficient_mu 1.850
_exptl_absorpt_correction_T_max 0.7688
_exptl_absorpt_correction_T_min 0.6671
_exptl_absorpt_correction_type multi-scan
_exptl_absorpt_process_details SADABS
_exptl_crystal_colour yellow
_exptl_crystal_density_diffrn 1.356
_exptl_crystal_density_meas ?
_exptl_crystal_density_method .
_exptl_crystal_description Block
_exptl_crystal_F_000 732
_exptl_crystal_size_max 0.29
_exptl_crystal_size_mid 0.21
_exptl_crystal_size_min 0.15
_refine_diff_density_max 0.548
_refine_diff_density_min -0.395
_refine_diff_density_rms 0.090
_refine_ls_extinction_method none
_refine_ls_goodness_of_fit_ref 1.011
_refine_ls_hydrogen_treatment 'rigid methyls, others riding'
_refine_ls_matrix_type full
_refine_ls_number_parameters 393
_refine_ls_number_reflns 10339
_refine_ls_number_restraints 0
_refine_ls_restrained_S_all 1.011
_refine_ls_R_factor_all 0.0875
_refine_ls_R_factor_gt 0.0404
_refine_ls_shift/su_max 0.000
_refine_ls_shift/su_mean 0.000
_refine_ls_structure_factor_coef Fsqd
_refine_ls_weighting_details 'w=1/[\s^2^(Fo^2^)+(0.0345P)^2^+0.8965P] where P=(Fo^2^+2Fc^2^)/3'
_refine_ls_weighting_scheme sigma
_refine_ls_wR_factor_gt 0.0772
_refine_ls_wR_factor_ref 0.0930
_reflns_number_gt 6676
_reflns_number_total 10339
_reflns_threshold_expression >2sigma(I)
_cod_data_source_file b703183a.txt
_cod_data_source_block dpet24b
_cod_depositor_comments
;
The following automatic conversions were performed:
'_symmetry_cell_setting' value 'Triclinic' changed to 'triclinic'
according to '/home/saulius/struct/CIF-dictionaries/cif_core.dic'
dictionary named 'cif_core.dic' version 2.4.1 from 2010-06-29.

Automatic conversion script
Id: cif_fix_enum 1527 2010-12-29 10:47:43Z saulius 
;
_cod_database_code 7005568

loop_
_symmetry_equiv_pos_site_id
_symmetry_equiv_pos_as_xyz
1 x,y,z
2 -x,-y,-z

loop_
_atom_site_aniso_label
_atom_site_aniso_U_11
_atom_site_aniso_U_22
_atom_site_aniso_U_33
_atom_site_aniso_U_23
_atom_site_aniso_U_13
_atom_site_aniso_U_12
Br 0.0275(1) 0.0210(1) 0.0249(1) -0.0068(1) -0.0070(1) 0.0037(1)
Cu 0.0228(2) 0.0207(2) 0.0171(1) -0.0065(1) -0.0047(1) -0.0004(1)
N1 0.0192(10) 0.0174(9) 0.0141(9) -0.0015(7) -0.0057(7) -0.0021(7)
N2 0.0223(11) 0.0198(10) 0.0133(9) -0.0042(7) -0.0089(8) 0.0026(7)
N3 0.0184(11) 0.0385(12) 0.0201(10) -0.0104(9) -0.0076(8) -0.0012(9)
N4 0.0182(10) 0.0178(9) 0.0146(9) -0.0031(7) -0.0059(7) -0.0008(7)
N5 0.0176(10) 0.0198(10) 0.0128(9) -0.0023(7) -0.0050(7) -0.0012(7)
N6 0.0184(11) 0.0412(13) 0.0172(10) -0.0071(9) -0.0069(8) -0.0047(9)
N7 0.0175(10) 0.0334(12) 0.0163(9) -0.0095(8) -0.0058(8) -0.0027(8)
C1 0.0190(12) 0.0158(11) 0.0139(10) 0.0003(8) -0.0056(8) -0.0032(8)
C2 0.0268(13) 0.0178(12) 0.0221(12) -0.0050(9) -0.0068(10) -0.0003(9)
C3 0.0258(13) 0.0186(12) 0.0250(12) -0.0016(10) -0.0090(10) 0.0025(9)
C4 0.0226(13) 0.0251(13) 0.0197(11) -0.0003(10) -0.0103(10) -0.0009(9)
C5 0.0180(12) 0.0208(12) 0.0135(10) 0.0004(9) -0.0048(9) -0.0043(9)
C6 0.0241(13) 0.0184(11) 0.0163(11) -0.0038(9) -0.0087(9) -0.0001(9)
C7 0.0192(12) 0.0295(13) 0.0173(11) -0.0063(10) -0.0058(9) -0.0014(9)
C8 0.0196(12) 0.0145(11) 0.0149(10) -0.0053(8) -0.0054(9) 0.0009(8)
C9 0.0221(12) 0.0179(11) 0.0171(11) -0.0027(9) -0.0093(9) 0.0000(9)
C10 0.0256(13) 0.0183(11) 0.0156(11) -0.0017(9) -0.0104(9) 0.0002(9)
C11 0.0157(11) 0.0211(12) 0.0176(11) -0.0027(9) -0.0055(9) -0.0021(8)
C12 0.0274(15) 0.0589(19) 0.0246(13) -0.0153(13) -0.0123(11) -0.0055(13)
C13 0.0311(16) 0.065(2) 0.0229(13) -0.0229(13) -0.0077(11) -0.0064(13)
C14 0.0177(12) 0.0226(12) 0.0167(11) -0.0023(9) -0.0037(9) -0.0033(9)
C15 0.0218(13) 0.0337(14) 0.0228(12) -0.0043(11) -0.0048(10) -0.0070(10)
C16 0.0249(14) 0.0355(15) 0.0231(13) -0.0101(11) -0.0010(10) -0.0023(11)
C17 0.0245(14) 0.0271(14) 0.0318(14) 0.0020(11) -0.0045(11) -0.0065(10)
C18 0.0170(12) 0.0229(12) 0.0196(11) -0.0017(9) -0.0052(9) -0.0038(9)
C19 0.0215(13) 0.0258(13) 0.0276(13) -0.0008(10) -0.0101(10) -0.0018(10)
C20 0.0277(14) 0.0211(12) 0.0313(14) -0.0027(10) -0.0066(11) -0.0071(10)
C21 0.0231(14) 0.0419(16) 0.0184(12) 0.0005(11) -0.0029(10) -0.0066(11)
C22 0.0150(12) 0.0472(16) 0.0205(12) -0.0018(11) -0.0062(10) -0.0068(11)
C23 0.0218(15) 0.087(3) 0.0266(14) -0.0037(15) -0.0094(12) -0.0170(15)
C24 0.0221(14) 0.0441(17) 0.0275(14) 0.0042(12) -0.0026(11) 0.0053(11)
C25 0.0297(15) 0.0327(15) 0.0232(13) -0.0031(11) -0.0089(11) -0.0039(11)
C26 0.0200(12) 0.0200(12) 0.0191(11) -0.0037(9) -0.0055(9) 0.0014(9)
C27 0.0396(17) 0.0249(14) 0.0346(15) -0.0070(12) 0.0030(12) -0.0087(11)
C28 0.0341(16) 0.0420(17) 0.0290(14) -0.0091(12) -0.0150(12) 0.0161(12)
C29 0.0260(14) 0.0323(14) 0.0217(12) -0.0048(11) -0.0021(10) 0.0019(10)
O1 0.0335(12) 0.0380(12) 0.0687(15) 0.0148(11) -0.0144(11) -0.0047(9)
C30 0.0155(13) 0.0320(15) 0.0500(17) 0.0001(13) -0.0164(12) -0.0026(10)
C31 0.0328(17) 0.0333(16) 0.0565(19) -0.0154(14) -0.0177(14) 0.0050(12)
C32 0.0372(17) 0.0369(16) 0.0325(15) -0.0060(12) -0.0142(12) -0.0008(12)

loop_
_atom_site_label
_atom_site_type_symbol
_atom_site_thermal_displace_type
_atom_site_fract_x
_atom_site_fract_y
_atom_site_fract_z
_atom_site_occupancy
_atom_site_U_iso_or_equiv
_atom_site_calc_flag
_atom_site_refinement_flags
Br Br Uani 0.47384(2) 0.41817(2) 0.27478(2) 1.000 0.0241(1) . .
Cu Cu Uani 0.55427(3) 0.24516(3) 0.21854(2) 1.000 0.0198(1) . .
N1 N Uani 0.69222(18) 0.10709(17) 0.24695(12) 1.000 0.0167(5) . .
N2 N Uani 0.54667(18) 0.15494(17) 0.12395(12) 1.000 0.0176(6) . .
N3 N Uani 0.83897(19) 0.1867(2) 0.41688(13) 1.000 0.0244(6) . .
N4 N Uani 0.38018(18) 0.19435(17) 0.03862(12) 1.000 0.0165(5) . .
N5 N Uani 0.58085(18) 0.26455(17) -0.03027(12) 1.000 0.0166(6) . .
N6 N Uani 0.9540(2) 0.2506(2) 0.51010(13) 1.000 0.0248(7) . .
N7 N Uani 0.73548(19) 0.24230(19) 0.56429(12) 1.000 0.0213(6) . .
C1 C Uani 0.7112(2) 0.0263(2) 0.19067(14) 1.000 0.0163(6) . .
C2 C Uani 0.8063(2) -0.0685(2) 0.19229(16) 1.000 0.0219(7) . .
C3 C Uani 0.8841(2) -0.0790(2) 0.25236(16) 1.000 0.0231(7) . .
C4 C Uani 0.8645(2) 0.0038(2) 0.31095(15) 1.000 0.0221(7) . .
C5 C Uani 0.7673(2) 0.0951(2) 0.30755(14) 1.000 0.0176(7) . .
C6 C Uani 0.6230(2) 0.0393(2) 0.12590(15) 1.000 0.0188(7) . .
C7 C Uani 0.7332(2) 0.1839(2) 0.37226(15) 1.000 0.0214(7) . .
C8 C Uani 0.5070(2) 0.2003(2) 0.04972(14) 1.000 0.0158(6) . .
C9 C Uani 0.3752(2) 0.2572(2) -0.04566(14) 1.000 0.0183(7) . .
C10 C Uani 0.4967(2) 0.3001(2) -0.08730(15) 1.000 0.0191(7) . .
C11 C Uani 0.8350(2) 0.2232(2) 0.49012(14) 1.000 0.0179(7) . .
C12 C Uani 0.9256(3) 0.2880(3) 0.59137(17) 1.000 0.0347(9) . .
C13 C Uani 0.7953(3) 0.2838(3) 0.62333(18) 1.000 0.0372(10) . .
C14 C Uani 0.2601(2) 0.1431(2) 0.10937(15) 1.000 0.0192(7) . .
C15 C Uani 0.1429(2) 0.1392(2) 0.06640(16) 1.000 0.0261(8) . .
C16 C Uani 0.2249(3) 0.2308(2) 0.17579(16) 1.000 0.0279(8) . .
C17 C Uani 0.2882(3) 0.0109(2) 0.15405(17) 1.000 0.0290(8) . .
C18 C Uani 0.7138(2) 0.3273(2) -0.04691(15) 1.000 0.0199(7) . .
C19 C Uani 0.8144(2) 0.2428(2) -0.00777(16) 1.000 0.0248(8) . .
C20 C Uani 0.6881(3) 0.4456(2) -0.00660(17) 1.000 0.0268(8) . .
C21 C Uani 0.7703(3) 0.3618(3) -0.14735(15) 1.000 0.0288(8) . .
C22 C Uani 1.0871(2) 0.2606(3) 0.44754(16) 1.000 0.0276(8) . .
C23 C Uani 1.1888(3) 0.3030(3) 0.49203(19) 1.000 0.0449(12) . .
C24 C Uani 1.1305(3) 0.1346(3) 0.42265(18) 1.000 0.0335(9) . .
C25 C Uani 1.0823(3) 0.3607(2) 0.36597(16) 1.000 0.0283(8) . .
C26 C Uani 0.5913(2) 0.2194(2) 0.58344(15) 1.000 0.0196(7) . .
C27 C Uani 0.5664(3) 0.0836(2) 0.57988(18) 1.000 0.0346(9) . .
C28 C Uani 0.5292(3) 0.3177(3) 0.52204(18) 1.000 0.0339(9) . .
C29 C Uani 0.5260(3) 0.2376(2) 0.67821(16) 1.000 0.0274(8) . .
O1 O Uani 0.1239(2) 0.35896(19) -0.13293(15) 1.000 0.0496(8) . .
C30 C Uani 0.1436(2) 0.4528(3) -0.1902(2) 1.000 0.0320(9) . .
C31 C Uani 0.2010(3) 0.4456(3) -0.2849(2) 1.000 0.0388(10) . .
C32 C Uani 0.1146(3) 0.5800(3) -0.16843(18) 1.000 0.0346(9) . .
H2 H Uiso 0.81720 -0.12520 0.15240 1.000 0.0260 calc R
H3 H Uiso 0.95040 -0.14210 0.25380 1.000 0.0280 calc R
H4 H Uiso 0.91730 -0.00220 0.35290 1.000 0.0260 calc R
H6A H Uiso 0.67880 0.03740 0.06590 1.000 0.0230 calc R
H6B H Uiso 0.56140 -0.03280 0.14280 1.000 0.0230 calc R
H7A H Uiso 0.71910 0.26920 0.34020 1.000 0.0260 calc R
H7B H Uiso 0.64980 0.15650 0.41650 1.000 0.0260 calc R
H9 H Uiso 0.29880 0.26780 -0.06940 1.000 0.0220 calc R
H10 H Uiso 0.52170 0.34690 -0.14590 1.000 0.0230 calc R
H12 H Uiso 0.98890 0.31260 0.61940 1.000 0.0420 calc R
H13 H Uiso 0.74980 0.30560 0.67800 1.000 0.0450 calc R
H15A H Uiso 0.12390 0.22420 0.03790 1.000 0.0390 calc R
H15B H Uiso 0.06440 0.10560 0.11190 1.000 0.0390 calc R
H15C H Uiso 0.16570 0.08550 0.02190 1.000 0.0390 calc R
H16A H Uiso 0.29940 0.23460 0.20330 1.000 0.0420 calc R
H16B H Uiso 0.14580 0.19940 0.22160 1.000 0.0420 calc R
H16C H Uiso 0.20700 0.31490 0.14520 1.000 0.0420 calc R
H17A H Uiso 0.31950 -0.04100 0.10900 1.000 0.0440 calc R
H17B H Uiso 0.20670 -0.02530 0.19510 1.000 0.0440 calc R
H17C H Uiso 0.35660 0.01380 0.18680 1.000 0.0440 calc R
H19A H Uiso 0.78200 0.22130 0.05670 1.000 0.0370 calc R
H19B H Uiso 0.89950 0.28670 -0.02240 1.000 0.0370 calc R
H19C H Uiso 0.82650 0.16590 -0.03250 1.000 0.0370 calc R
H20A H Uiso 0.62850 0.50150 -0.03580 1.000 0.0400 calc R
H20B H Uiso 0.77250 0.48850 -0.01490 1.000 0.0400 calc R
H20C H Uiso 0.64700 0.42250 0.05680 1.000 0.0400 calc R
H21A H Uiso 0.77540 0.28650 -0.17330 1.000 0.0430 calc R
H21B H Uiso 0.85930 0.39740 -0.15930 1.000 0.0430 calc R
H21C H Uiso 0.71220 0.42370 -0.17350 1.000 0.0430 calc R
H23A H Uiso 1.16530 0.38700 0.50480 1.000 0.0670 calc R
H23B H Uiso 1.27750 0.30510 0.45230 1.000 0.0670 calc R
H23C H Uiso 1.18850 0.24410 0.54740 1.000 0.0670 calc R
H24A H Uiso 1.13110 0.07250 0.47640 1.000 0.0500 calc R
H24B H Uiso 1.22000 0.14200 0.38370 1.000 0.0500 calc R
H24C H Uiso 1.06860 0.10810 0.39180 1.000 0.0500 calc R
H25A H Uiso 1.01940 0.33520 0.33540 1.000 0.0420 calc R
H25B H Uiso 1.17080 0.37050 0.32580 1.000 0.0420 calc R
H25C H Uiso 1.05370 0.44060 0.38430 1.000 0.0420 calc R
H27A H Uiso 0.62600 0.06090 0.52710 1.000 0.0520 calc R
H27B H Uiso 0.47400 0.07420 0.57740 1.000 0.0520 calc R
H27C H Uiso 0.58310 0.02850 0.63290 1.000 0.0520 calc R
H28A H Uiso 0.54860 0.40170 0.52950 1.000 0.0510 calc R
H28B H Uiso 0.43280 0.30550 0.53680 1.000 0.0510 calc R
H28C H Uiso 0.56620 0.30900 0.46050 1.000 0.0510 calc R
H29A H Uiso 0.56970 0.18330 0.72000 1.000 0.0410 calc R
H29B H Uiso 0.43170 0.21590 0.69250 1.000 0.0410 calc R
H29C H Uiso 0.53510 0.32530 0.68250 1.000 0.0410 calc R
H31A H Uiso 0.20670 0.35770 -0.29160 1.000 0.0580 calc R
H31B H Uiso 0.29000 0.48270 -0.30380 1.000 0.0580 calc R
H31C H Uiso 0.14400 0.49180 -0.32140 1.000 0.0580 calc R
H32A H Uiso 0.19820 0.62440 -0.17740 1.000 0.0520 calc R
H32B H Uiso 0.06550 0.57220 -0.10650 1.000 0.0520 calc R
H32C H Uiso 0.06100 0.62700 -0.20700 1.000 0.0520 calc R

loop_
_atom_type_symbol
_atom_type_description
_atom_type_scat_dispersion_real
_atom_type_scat_dispersion_imag
_atom_type_scat_source
O O 0.0106 0.0060 'International Tables Vol C Tables 4.2.6.8 and 6.1.1.4'
N N 0.0061 0.0033 'International Tables Vol C Tables 4.2.6.8 and 6.1.1.4'
Cu Cu 0.3201 1.2651 'International Tables Vol C Tables 4.2.6.8 and 6.1.1.4'
Br Br -0.2901 2.4595 'International Tables Vol C Tables 4.2.6.8 and 6.1.1.4'
H H 0.0000 0.0000 'International Tables Vol C Tables 4.2.6.8 and 6.1.1.4'
C C 0.0033 0.0016 'International Tables Vol C Tables 4.2.6.8 and 6.1.1.4'

loop_
_geom_angle_atom_site_label_1
_geom_angle_atom_site_label_2
_geom_angle_atom_site_label_3
_geom_angle
_geom_angle_site_symmetry_1
_geom_angle_site_symmetry_2
_geom_angle_site_symmetry_3
_geom_angle_publ_flag
Br Cu N1 134.21(5) . . . yes
Br Cu N2 141.99(6) . . . yes
N1 Cu N2 83.71(8) . . . yes
Cu N1 C1 111.35(14) . . . yes
Cu N1 C5 129.49(15) . . . yes
C1 N1 C5 118.98(19) . . . yes
Cu N2 C6 114.13(14) . . . yes
Cu N2 C8 127.09(15) . . . yes
C6 N2 C8 116.85(18) . . . yes
C7 N3 C11 128.9(2) . . . yes
C8 N4 C9 109.45(18) . . . yes
C8 N4 C14 126.05(18) . . . yes
C9 N4 C14 124.07(18) . . . yes
C8 N5 C10 108.53(18) . . . yes
C8 N5 C18 127.15(18) . . . yes
C10 N5 C18 121.20(18) . . . yes
C11 N6 C12 109.4(2) . . . yes
C11 N6 C22 125.34(19) . . . yes
C12 N6 C22 124.4(2) . . . yes
C11 N7 C13 108.5(2) . . . yes
C11 N7 C26 128.83(19) . . . yes
C13 N7 C26 122.7(2) . . . yes
N1 C1 C2 121.8(2) . . . yes
N1 C1 C6 117.79(19) . . . yes
C2 C1 C6 120.4(2) . . . no
C1 C2 C3 119.2(2) . . . no
C2 C3 C4 119.2(2) . . . no
C3 C4 C5 119.3(2) . . . no
N1 C5 C4 121.4(2) . . . yes
N1 C5 C7 115.55(19) . . . yes
C4 C5 C7 122.99(19) . . . no
N2 C6 C1 112.01(18) . . . yes
N3 C7 C5 110.53(18) . . . yes
N2 C8 N4 125.9(2) . . . yes
N2 C8 N5 128.5(2) . . . yes
N4 C8 N5 105.67(18) . . . yes
N4 C9 C10 107.87(19) . . . yes
N5 C10 C9 108.5(2) . . . yes
N3 C11 N6 119.5(2) . . . yes
N3 C11 N7 136.1(2) . . . yes
N6 C11 N7 104.38(18) . . . yes
N6 C12 C13 108.4(3) . . . yes
N7 C13 C12 109.4(2) . . . yes
N4 C14 C15 108.92(18) . . . yes
N4 C14 C16 108.66(18) . . . yes
N4 C14 C17 110.05(19) . . . yes
C15 C14 C16 108.7(2) . . . no
C15 C14 C17 109.06(19) . . . no
C16 C14 C17 111.36(19) . . . no
N5 C18 C19 112.82(18) . . . yes
N5 C18 C20 106.78(19) . . . yes
N5 C18 C21 108.36(19) . . . yes
C19 C18 C20 110.8(2) . . . no
C19 C18 C21 107.7(2) . . . no
C20 C18 C21 110.4(2) . . . no
N6 C22 C23 109.3(2) . . . yes
N6 C22 C24 110.5(2) . . . yes
N6 C22 C25 109.2(2) . . . yes
C23 C22 C24 108.6(2) . . . no
C23 C22 C25 107.7(2) . . . no
C24 C22 C25 111.6(2) . . . no
N7 C26 C27 109.8(2) . . . yes
N7 C26 C28 109.4(2) . . . yes
N7 C26 C29 109.57(19) . . . yes
C27 C26 C28 115.1(2) . . . no
C27 C26 C29 106.70(19) . . . no
C28 C26 C29 106.2(2) . . . no
C1 C2 H2 120.00 . . . no
C3 C2 H2 120.00 . . . no
C2 C3 H3 120.00 . . . no
C4 C3 H3 120.00 . . . no
C3 C4 H4 120.00 . . . no
C5 C4 H4 120.00 . . . no
N2 C6 H6A 109.00 . . . no
N2 C6 H6B 109.00 . . . no
C1 C6 H6A 109.00 . . . no
C1 C6 H6B 109.00 . . . no
H6A C6 H6B 108.00 . . . no
N3 C7 H7A 110.00 . . . no
N3 C7 H7B 110.00 . . . no
C5 C7 H7A 110.00 . . . no
C5 C7 H7B 110.00 . . . no
H7A C7 H7B 108.00 . . . no
N4 C9 H9 126.00 . . . no
C10 C9 H9 126.00 . . . no
N5 C10 H10 126.00 . . . no
C9 C10 H10 126.00 . . . no
N6 C12 H12 126.00 . . . no
C13 C12 H12 126.00 . . . no
N7 C13 H13 125.00 . . . no
C12 C13 H13 125.00 . . . no
C14 C15 H15A 109.00 . . . no
C14 C15 H15B 110.00 . . . no
C14 C15 H15C 109.00 . . . no
H15A C15 H15B 109.00 . . . no
H15A C15 H15C 109.00 . . . no
H15B C15 H15C 110.00 . . . no
C14 C16 H16A 109.00 . . . no
C14 C16 H16B 110.00 . . . no
C14 C16 H16C 109.00 . . . no
H16A C16 H16B 109.00 . . . no
H16A C16 H16C 109.00 . . . no
H16B C16 H16C 109.00 . . . no
C14 C17 H17A 109.00 . . . no
C14 C17 H17B 110.00 . . . no
C14 C17 H17C 109.00 . . . no
H17A C17 H17B 109.00 . . . no
H17A C17 H17C 109.00 . . . no
H17B C17 H17C 109.00 . . . no
C18 C19 H19A 109.00 . . . no
C18 C19 H19B 109.00 . . . no
C18 C19 H19C 109.00 . . . no
H19A C19 H19B 110.00 . . . no
H19A C19 H19C 109.00 . . . no
H19B C19 H19C 109.00 . . . no
C18 C20 H20A 109.00 . . . no
C18 C20 H20B 109.00 . . . no
C18 C20 H20C 109.00 . . . no
H20A C20 H20B 110.00 . . . no
H20A C20 H20C 109.00 . . . no
H20B C20 H20C 109.00 . . . no
C18 C21 H21A 109.00 . . . no
C18 C21 H21B 109.00 . . . no
C18 C21 H21C 109.00 . . . no
H21A C21 H21B 110.00 . . . no
H21A C21 H21C 110.00 . . . no
H21B C21 H21C 109.00 . . . no
C22 C23 H23A 109.00 . . . no
C22 C23 H23B 110.00 . . . no
C22 C23 H23C 109.00 . . . no
H23A C23 H23B 109.00 . . . no
H23A C23 H23C 109.00 . . . no
H23B C23 H23C 109.00 . . . no
C22 C24 H24A 109.00 . . . no
C22 C24 H24B 109.00 . . . no
C22 C24 H24C 109.00 . . . no
H24A C24 H24B 109.00 . . . no
H24A C24 H24C 110.00 . . . no
H24B C24 H24C 109.00 . . . no
C22 C25 H25A 110.00 . . . no
C22 C25 H25B 110.00 . . . no
C22 C25 H25C 110.00 . . . no
H25A C25 H25B 109.00 . . . no
H25A C25 H25C 109.00 . . . no
H25B C25 H25C 109.00 . . . no
C26 C27 H27A 109.00 . . . no
C26 C27 H27B 109.00 . . . no
C26 C27 H27C 109.00 . . . no
H27A C27 H27B 109.00 . . . no
H27A C27 H27C 109.00 . . . no
H27B C27 H27C 109.00 . . . no
C26 C28 H28A 109.00 . . . no
C26 C28 H28B 110.00 . . . no
C26 C28 H28C 110.00 . . . no
H28A C28 H28B 109.00 . . . no
H28A C28 H28C 109.00 . . . no
H28B C28 H28C 109.00 . . . no
C26 C29 H29A 110.00 . . . no
C26 C29 H29B 109.00 . . . no
C26 C29 H29C 109.00 . . . no
H29A C29 H29B 109.00 . . . no
H29A C29 H29C 109.00 . . . no
H29B C29 H29C 109.00 . . . no
O1 C30 C31 121.4(3) . . . yes
O1 C30 C32 121.4(3) . . . yes
C31 C30 C32 117.2(3) . . . no
C30 C31 H31A 109.00 . . . no
C30 C31 H31B 109.00 . . . no
C30 C31 H31C 109.00 . . . no
H31A C31 H31B 110.00 . . . no
H31A C31 H31C 110.00 . . . no
H31B C31 H31C 109.00 . . . no
C30 C32 H32A 109.00 . . . no
C30 C32 H32B 109.00 . . . no
C30 C32 H32C 110.00 . . . no
H32A C32 H32B 109.00 . . . no
H32A C32 H32C 110.00 . . . no
H32B C32 H32C 109.00 . . . no

loop_
_geom_bond_atom_site_label_1
_geom_bond_atom_site_label_2
_geom_bond_distance
_geom_bond_site_symmetry_1
_geom_bond_site_symmetry_2
_geom_bond_publ_flag
Br Cu 2.2746(5) . . yes
Cu N1 2.0855(19) . . yes
Cu N2 1.9630(19) . . yes
O1 C30 1.216(4) . . yes
N1 C5 1.360(3) . . yes
N1 C1 1.345(3) . . yes
N2 C6 1.453(3) . . yes
N2 C8 1.336(3) . . yes
N3 C11 1.289(3) . . yes
N3 C7 1.447(3) . . yes
N4 C8 1.375(3) . . yes
N4 C14 1.507(3) . . yes
N4 C9 1.389(3) . . yes
N5 C10 1.394(3) . . yes
N5 C18 1.511(3) . . yes
N5 C8 1.386(3) . . yes
N6 C12 1.386(3) . . yes
N6 C22 1.488(3) . . yes
N6 C11 1.406(3) . . yes
N7 C13 1.392(4) . . yes
N7 C26 1.477(3) . . yes
N7 C11 1.407(3) . . yes
C1 C2 1.394(3) . . no
C1 C6 1.516(3) . . no
C2 C3 1.375(3) . . no
C3 C4 1.390(3) . . no
C4 C5 1.384(3) . . no
C5 C7 1.512(3) . . no
C9 C10 1.333(3) . . no
C12 C13 1.324(4) . . no
C14 C16 1.524(3) . . no
C14 C17 1.522(3) . . no
C14 C15 1.537(3) . . no
C18 C20 1.530(3) . . no
C18 C21 1.535(3) . . no
C18 C19 1.523(3) . . no
C22 C24 1.517(5) . . no
C22 C25 1.529(4) . . no
C22 C23 1.535(4) . . no
C26 C27 1.526(3) . . no
C26 C29 1.538(3) . . no
C26 C28 1.529(4) . . no
C2 H2 0.9500 . . no
C3 H3 0.9500 . . no
C4 H4 0.9500 . . no
C6 H6B 0.9900 . . no
C6 H6A 0.9900 . . no
C7 H7A 0.9900 . . no
C7 H7B 0.9900 . . no
C9 H9 0.9500 . . no
C10 H10 0.9500 . . no
C12 H12 0.9500 . . no
C13 H13 0.9500 . . no
C15 H15A 0.9800 . . no
C15 H15B 0.9800 . . no
C15 H15C 0.9800 . . no
C16 H16A 0.9800 . . no
C16 H16B 0.9800 . . no
C16 H16C 0.9800 . . no
C17 H17B 0.9800 . . no
C17 H17C 0.9800 . . no
C17 H17A 0.9800 . . no
C19 H19A 0.9800 . . no
C19 H19B 0.9800 . . no
C19 H19C 0.9800 . . no
C20 H20A 0.9800 . . no
C20 H20B 0.9800 . . no
C20 H20C 0.9800 . . no
C21 H21B 0.9800 . . no
C21 H21C 0.9800 . . no
C21 H21A 0.9800 . . no
C23 H23B 0.9800 . . no
C23 H23C 0.9800 . . no
C23 H23A 0.9800 . . no
C24 H24B 0.9800 . . no
C24 H24C 0.9800 . . no
C24 H24A 0.9800 . . no
C25 H25A 0.9800 . . no
C25 H25B 0.9800 . . no
C25 H25C 0.9800 . . no
C27 H27A 0.9800 . . no
C27 H27B 0.9800 . . no
C27 H27C 0.9800 . . no
C28 H28B 0.9800 . . no
C28 H28C 0.9800 . . no
C28 H28A 0.9800 . . no
C29 H29B 0.9800 . . no
C29 H29C 0.9800 . . no
C29 H29A 0.9800 . . no
C30 C31 1.491(4) . . no
C30 C32 1.490(5) . . no
C31 H31A 0.9800 . . no
C31 H31B 0.9800 . . no
C31 H31C 0.9800 . . no
C32 H32A 0.9800 . . no
C32 H32B 0.9800 . . no
C32 H32C 0.9800 . . no

loop_
_geom_hbond_atom_site_label_D
_geom_hbond_atom_site_label_H
_geom_hbond_atom_site_label_A
_geom_hbond_distance_DH
_geom_hbond_distance_HA
_geom_hbond_distance_DA
_geom_hbond_angle_DHA
_geom_hbond_site_symmetry_A
C9 H9 O1 0.95 2.37 3.288(3) 162.6 .
C9 H9 O1 0.95 2.37 3.288(3) 162.6 .
